data_1559850
loop_
_publ_author_name
'Nurdin, Lucie'
'Yang, Yan'
'Neate, Peter G. N.'
'Piers, Warren E.'
'Maron, Laurent'
'Neidig, Michael L.'
'Lin, Jian-Bin'
'Gelfand, Benjamin S.'

_publ_section_title
;
 Activation of ammonia and hydrazine by electron rich Fe(ii) complexes
 supported by a dianionic pentadentate ligand platform through a common
 terminal Fe(iii) amido intermediate.
;
_journal_issue 6
_journal_name_full 'Chemical science'
_journal_page_first 2231
_journal_page_last 2241
_journal_paper_doi 10.1039/d0sc06466a
_journal_volume 12
_journal_year 2020
_chemical_formula_moiety 'C31 H32 B2 Fe N10, C6 H6'
_chemical_formula_sum 'C37 H38 B2 Fe N10'
_chemical_formula_weight 700.24
_space_group_crystal_system monoclinic
_space_group_IT_number 15
_space_group_name_Hall '-C 2yc'
_space_group_name_H-M_alt 'C 1 2/c 1'
_atom_sites_solution_hydrogens mixed
_atom_sites_solution_primary dual
_audit_creation_date 2019-06-04
_audit_creation_method
;
Olex2 1.2
(compiled 2018.05.29 svn.r3508 for OlexSys, GUI svn.r5506)
;
_audit_update_record
;
2020-11-14 deposited with the CCDC.	2020-12-22 downloaded from the CCDC.
;
_cell_angle_alpha 90
_cell_angle_beta 102.636(4)
_cell_angle_gamma 90
_cell_formula_units_Z 8
_cell_length_a 16.6461(14)
_cell_length_b 17.2299(16)
_cell_length_c 24.132(2)
_cell_measurement_reflns_used 8710
_cell_measurement_temperature 173
_cell_measurement_theta_max 68.226
_cell_measurement_theta_min 3.740
_cell_volume 6753.7(10)
_computing_cell_refinement 'SAINT v8.37A (Bruker, 2015)'
_computing_data_reduction 'SAINT v8.37A (Bruker, 2015)'
_computing_molecular_graphics 'Olex2 (Dolomanov et al., 2009)'
_computing_publication_material 'Olex2 (Dolomanov et al., 2009)'
_computing_structure_refinement 'ShelXL (Sheldrick, 2015)'
_computing_structure_solution 'ShelXT (Sheldrick, 2015)'
_diffrn_ambient_temperature 173
_diffrn_measured_fraction_theta_full 0.993
_diffrn_measured_fraction_theta_max 0.989
_diffrn_measurement_device_type 'Bruker APEX-II CCD'
_diffrn_measurement_method '\f and \w scans'
_diffrn_radiation_type CuK\a
_diffrn_radiation_wavelength 1.54178
_diffrn_reflns_av_R_equivalents 0.0545
_diffrn_reflns_av_unetI/netI 0.0778
_diffrn_reflns_Laue_measured_fraction_full 0.993
_diffrn_reflns_Laue_measured_fraction_max 0.989
_diffrn_reflns_limit_h_max 19
_diffrn_reflns_limit_h_min -19
_diffrn_reflns_limit_k_max 20
_diffrn_reflns_limit_k_min -17
_diffrn_reflns_limit_l_max 29
_diffrn_reflns_limit_l_min -29
_diffrn_reflns_number 18406
_diffrn_reflns_point_group_measured_fraction_full 0.993
_diffrn_reflns_point_group_measured_fraction_max 0.989
_diffrn_reflns_theta_full 67.679
_diffrn_reflns_theta_max 68.291
_diffrn_reflns_theta_min 3.740
_diffrn_standards_number 0
_exptl_absorpt_coefficient_mu 3.928
_exptl_absorpt_correction_T_max 0.6554
_exptl_absorpt_correction_T_min 0.4822
_exptl_absorpt_correction_type multi-scan
_exptl_absorpt_process_details
'SADABS-2016/2 (Bruker,2016/2) was used for absorption correction. wR2(int) was 0.0908 before and 0.0370 after correction. The Ratio of minimum to maximum transmission is 0.7357. The \l/2 correction factor is Not present.'
_exptl_crystal_colour red
_exptl_crystal_colour_primary red
_exptl_crystal_density_diffrn 1.377
_exptl_crystal_description block
_exptl_crystal_F_000 2928
_exptl_crystal_size_max 0.281
_exptl_crystal_size_mid 0.236
_exptl_crystal_size_min 0.144
_refine_diff_density_max 0.591
_refine_diff_density_min -0.482
_refine_diff_density_rms 0.077
_refine_ls_extinction_method none
_refine_ls_goodness_of_fit_ref 1.057
_refine_ls_hydrogen_treatment mixed
_refine_ls_matrix_type full
_refine_ls_number_parameters 496
_refine_ls_number_reflns 6138
_refine_ls_number_restraints 162
_refine_ls_restrained_S_all 1.044
_refine_ls_R_factor_all 0.0937
_refine_ls_R_factor_gt 0.0441
_refine_ls_shift/su_max 0.000
_refine_ls_shift/su_mean 0.000
_refine_ls_structure_factor_coef Fsqd
_refine_ls_weighting_details 'w=1/[\s^2^(Fo^2^)+(0.0818P)^2^] where P=(Fo^2^+2Fc^2^)/3'
_refine_ls_weighting_scheme calc
_refine_ls_wR_factor_gt 0.1222
_refine_ls_wR_factor_ref 0.1395
_reflns_Friedel_coverage 0.000
_reflns_number_gt 4514
_reflns_number_total 6138
_reflns_threshold_expression 'I > 2\s(I)'
_cod_data_source_file d0sc06466a2.cif
_cod_data_source_block ln585
_cod_depositor_comments
;Adding full bibliography for 1559850--1559855.cif.

 Adding full bibliography for 1559850--1559855.cif.
;
_cod_database_code 1559850
_shelx_shelxl_version_number 2018/3
_shelx_space_group_comment
;
The symmetry employed for this shelxl refinement is uniquely defined
by the following loop, which should always be used as a source of
symmetry information in preference to the above space-group names.
They are only intended as comments.
;
_shelx_estimated_absorpt_t_max 0.602
_shelx_estimated_absorpt_t_min 0.405
_olex2_refinement_description
;
1. Fixed Uiso
 At 1.2 times of:
  All C(H) groups
 At 1.5 times of:
  All C(H,H,H) groups
2. Restrained distances
 N10-H10A = N10-H10B = N10-H10C
 0.91 with sigma of 0.02
 H10A-H10C
 1.49 with sigma of 0.04
 H10C-H10B
 1.49 with sigma of 0.04
 H10B-H10A
 1.49 with sigma of 0.04
 C1S-C2S \\sim C1T-C2T
 with sigma of 0.02
 C1S-C6S \\sim C1T-C6T
 with sigma of 0.02
 C2S-C3S \\sim C2T-C3T
 with sigma of 0.02
 C3S-C4S \\sim C3T-C4T
 with sigma of 0.02
 C4S-C5S \\sim C4T-C5T
 with sigma of 0.02
 C5S-C6S \\sim C5T-C6T
 with sigma of 0.02
 C1S-C3S \\sim C1T-C3T
 with sigma of 0.04
 C1S-C5S \\sim C1T-C5T
 with sigma of 0.04
 C2S-C4S \\sim C2T-C4T
 with sigma of 0.04
 C2S-C6S \\sim C2T-C6T
 with sigma of 0.04
 C3S-C5S \\sim C3T-C5T
 with sigma of 0.04
 C4S-C6S \\sim C4T-C6T
 with sigma of 0.04
3. Uiso/Uaniso restraints and constraints
C6S \\sim C1S \\sim C2S \\sim C3S \\sim C5S \\sim C4S: within 2A with sigma of
0.04 and sigma for terminal atoms of 0.08
C1T \\sim C6T \\sim C2T \\sim C5T \\sim C3T \\sim C4T: within 2A with sigma of
0.04 and sigma for terminal atoms of 0.08
4. Rigid body (RIGU) restrains
 C1T, C6T, C2T, C5T, C3T, C4T
 with sigma for 1-2 distances of 0.004 and sigma for 1-3 distances of 0.004
 C6S, C1S, C2S, C3S, C5S, C4S
 with sigma for 1-2 distances of 0.004 and sigma for 1-3 distances of 0.004
5. Others
 Sof(C6T)=Sof(H6T)=Sof(C1T)=Sof(H1T)=Sof(C2T)=Sof(H2T)=Sof(C3T)=Sof(H3T)=
 Sof(C4T)=Sof(H4T)=Sof(C5T)=Sof(H5T)=1-FVAR(1)
 Sof(C1S)=Sof(H1S)=Sof(C2S)=Sof(H2S)=Sof(C3S)=Sof(H3S)=Sof(C4S)=Sof(H4S)=
 Sof(C5S)=Sof(H5S)=Sof(C6S)=Sof(H6S)=FVAR(1)
6.a Aromatic/amide H refined with riding coordinates:
 C1(H1), C2(H2), C3(H3), C4(H4), C5(H5), C6(H6), C8(H8), C9(H9), C11(H11),
 C12(H12), C15(H15), C16(H16), C17(H17), C19(H19), C20(H20), C21(H21), C22(H22),
  C23(H23), C24(H24), C26(H26), C27(H27), C29(H29), C30(H30), C1S(H1S),
 C2S(H2S), C3S(H3S), C4S(H4S), C5S(H5S), C6S(H6S), C6T(H6T), C1T(H1T), C2T(H2T),
  C3T(H3T), C4T(H4T), C5T(H5T)
6.b Fitted hexagon refined as free rotating group:
 C1S(C2S,C3S,C4S,C5S,C6S), C6T(C1T,C2T,C3T,C4T,C5T)
6.c Idealised Me refined as rotating group:
 C13(H13A,H13B,H13C), C31(H31A,H31B,H31C)
;
_olex2_submission_special_instructions 'No special instructions were received'

loop_
_space_group_symop_operation_xyz
'x, y, z'
'-x, y, -z+1/2'
'x+1/2, y+1/2, z'
'-x+1/2, y+1/2, -z+1/2'
'-x, -y, -z'
'x, -y, z-1/2'
'-x+1/2, -y+1/2, -z'
'x+1/2, -y+1/2, z-1/2'

loop_
_atom_site_label
_atom_site_type_symbol
_atom_site_fract_x
_atom_site_fract_y
_atom_site_fract_z
_atom_site_U_iso_or_equiv
_atom_site_adp_type
_atom_site_occupancy
_atom_site_site_symmetry_order
_atom_site_calc_flag
_atom_site_refinement_flags_posn
_atom_site_refinement_flags_adp
_atom_site_refinement_flags_occupancy
_atom_site_disorder_assembly
_atom_site_disorder_group
Fe1 Fe 0.35808(2) 0.35593(2) 0.30219(2) 0.02893(14) Uani 1 1 d . . . . .
N1 N 0.27355(12) 0.27391(13) 0.27439(8) 0.0329(5) Uani 1 1 d . . . . .
N2 N 0.19844(12) 0.27712(13) 0.28896(8) 0.0320(5) Uani 1 1 d . . . . .
N3 N 0.26617(12) 0.43179(13) 0.27786(8) 0.0322(5) Uani 1 1 d . . . . .
N4 N 0.19154(12) 0.41870(13) 0.29163(8) 0.0318(5) Uani 1 1 d . . . . .
N5 N 0.33752(12) 0.35206(11) 0.37943(8) 0.0288(5) Uani 1 1 d . . . . .
N6 N 0.43954(12) 0.43837(13) 0.32672(7) 0.0312(5) Uani 1 1 d . . . . .
N7 N 0.49746(12) 0.42888(13) 0.37602(8) 0.0310(5) Uani 1 1 d . . . . .
N8 N 0.44590(12) 0.27663(13) 0.32583(8) 0.0325(5) Uani 1 1 d . . . . .
N9 N 0.50198(12) 0.28324(13) 0.37657(8) 0.0325(5) Uani 1 1 d . . . . .
N10 N 0.38194(15) 0.35994(15) 0.22149(9) 0.0385(6) Uani 1 1 d D . . . .
C1 C 0.26475(16) 0.22107(17) 0.23266(10) 0.0391(6) Uani 1 1 d . . . . .
H1 H 0.307321 0.206338 0.214222 0.047 Uiso 1 1 calc R . . . .
C2 C 0.18580(17) 0.19070(18) 0.21984(11) 0.0439(7) Uani 1 1 d . . . . .
H2 H 0.164309 0.152226 0.192390 0.053 Uiso 1 1 calc R . . . .
C3 C 0.14564(16) 0.22886(16) 0.25582(10) 0.0388(6) Uani 1 1 d . . . . .
H3 H 0.089408 0.222102 0.257028 0.047 Uiso 1 1 calc R . . . .
C4 C 0.25355(16) 0.48886(17) 0.23938(10) 0.0393(6) Uani 1 1 d . . . . .
H4 H 0.295078 0.510494 0.222631 0.047 Uiso 1 1 calc R . . . .
C5 C 0.17146(16) 0.51246(18) 0.22707(11) 0.0422(7) Uani 1 1 d . . . . .
H5 H 0.146627 0.551838 0.201414 0.051 Uiso 1 1 calc R . . . .
C6 C 0.13483(15) 0.46611(16) 0.26029(10) 0.0381(6) Uani 1 1 d . . . . .
H6 H 0.078060 0.467120 0.261179 0.046 Uiso 1 1 calc R . . . .
C7 C 0.09616(15) 0.33780(16) 0.34639(10) 0.0333(6) Uani 1 1 d . . . . .
C8 C 0.04780(16) 0.40045(18) 0.35612(10) 0.0393(6) Uani 1 1 d . . . . .
H8 H 0.064512 0.451364 0.348543 0.047 Uiso 1 1 calc R . . . .
C9 C -0.02390(17) 0.3916(2) 0.37644(11) 0.0445(7) Uani 1 1 d . . . . .
H9 H -0.054924 0.436109 0.381995 0.053 Uiso 1 1 calc R . . . .
C10 C -0.05042(16) 0.31837(19) 0.38866(11) 0.0426(7) Uani 1 1 d . . . . .
C11 C -0.00209(16) 0.25520(18) 0.38136(10) 0.0419(7) Uani 1 1 d . . . . .
H11 H -0.017952 0.204593 0.390368 0.050 Uiso 1 1 calc R . . . .
C12 C 0.06943(15) 0.26495(17) 0.36098(10) 0.0380(6) Uani 1 1 d . . . . .
H12 H 0.101327 0.220476 0.356825 0.046 Uiso 1 1 calc R . . . .
C13 C -0.12782(18) 0.3073(2) 0.41044(14) 0.0633(9) Uani 1 1 d . . . . .
H13A H -0.164507 0.351774 0.399170 0.095 Uiso 1 1 calc GR . . . .
H13B H -0.113713 0.303384 0.451948 0.095 Uiso 1 1 calc GR . . . .
H13C H -0.155612 0.259675 0.394356 0.095 Uiso 1 1 calc GR . . . .
C14 C 0.25800(15) 0.34661(14) 0.38531(10) 0.0298(6) Uani 1 1 d . . . . .
C15 C 0.24222(15) 0.33906(15) 0.43967(10) 0.0339(6) Uani 1 1 d . . . . .
H15 H 0.186933 0.337628 0.444129 0.041 Uiso 1 1 calc R . . . .
C16 C 0.30576(16) 0.33368(17) 0.48671(10) 0.0384(6) Uani 1 1 d . . . . .
H16 H 0.294964 0.327425 0.523507 0.046 Uiso 1 1 calc R . . . .
C17 C 0.38533(16) 0.33755(16) 0.47934(10) 0.0340(6) Uani 1 1 d . . . . .
H17 H 0.429890 0.331502 0.511194 0.041 Uiso 1 1 calc R . . . .
C18 C 0.40141(15) 0.35021(14) 0.42586(10) 0.0300(6) Uani 1 1 d . . . . .
C19 C 0.45559(15) 0.50725(16) 0.30559(10) 0.0362(6) Uani 1 1 d . . . . .
H19 H 0.424438 0.529178 0.271474 0.043 Uiso 1 1 calc R . . . .
C20 C 0.52367(16) 0.54234(17) 0.34005(10) 0.0394(6) Uani 1 1 d . . . . .
H20 H 0.547799 0.590857 0.334405 0.047 Uiso 1 1 calc R . . . .
C21 C 0.54840(15) 0.49086(16) 0.38437(10) 0.0370(6) Uani 1 1 d . . . . .
H21 H 0.593742 0.497870 0.415571 0.044 Uiso 1 1 calc R . . . .
C22 C 0.45852(15) 0.20641(17) 0.30532(11) 0.0386(6) Uani 1 1 d . . . . .
H22 H 0.428440 0.186369 0.270198 0.046 Uiso 1 1 calc R . . . .
C23 C 0.52095(17) 0.16672(18) 0.34177(12) 0.0447(7) Uani 1 1 d . . . . .
H23 H 0.541718 0.116404 0.336930 0.054 Uiso 1 1 calc R . . . .
C24 C 0.54603(16) 0.21705(17) 0.38669(11) 0.0400(6) Uani 1 1 d . . . . .
H24 H 0.587746 0.206718 0.419566 0.048 Uiso 1 1 calc R . . . .
C25 C 0.56993(15) 0.36625(16) 0.46862(10) 0.0340(6) Uani 1 1 d . . . . .
C26 C 0.65064(15) 0.34169(15) 0.46953(10) 0.0355(6) Uani 1 1 d . . . . .
H26 H 0.660524 0.311806 0.438609 0.043 Uiso 1 1 calc R . . . .
C27 C 0.71630(16) 0.35931(15) 0.51368(11) 0.0373(6) Uani 1 1 d . . . . .
H27 H 0.769439 0.339801 0.512965 0.045 Uiso 1 1 calc R . . . .
C28 C 0.70602(16) 0.40501(17) 0.55908(10) 0.0381(6) Uani 1 1 d . . . . .
C29 C 0.62710(15) 0.43135(16) 0.55904(10) 0.0370(6) Uani 1 1 d . . . . .
H29 H 0.618080 0.462755 0.589466 0.044 Uiso 1 1 calc R . . . .
C30 C 0.56146(15) 0.41232(16) 0.51512(10) 0.0362(6) Uani 1 1 d . . . . .
H30 H 0.508314 0.431228 0.516462 0.043 Uiso 1 1 calc R . . . .
C31 C 0.77698(17) 0.42726(19) 0.60630(11) 0.0484(7) Uani 1 1 d . . . . .
H31A H 0.804617 0.380265 0.623789 0.073 Uiso 1 1 calc GR . . . .
H31B H 0.756610 0.457183 0.634922 0.073 Uiso 1 1 calc GR . . . .
H31C H 0.816057 0.458856 0.591021 0.073 Uiso 1 1 calc GR . . . .
B1 B 0.18408(18) 0.34592(17) 0.32892(12) 0.0312(6) Uani 1 1 d . . . . .
B2 B 0.49421(18) 0.35610(18) 0.41428(11) 0.0327(7) Uani 1 1 d . . . . .
C1S C 0.0984(4) 0.4386(4) 0.51585(15) 0.0536(19) Uani 0.648(12) 1 d D U P A 1
H1S H 0.055483 0.450271 0.483978 0.064 Uiso 0.648(12) 1 calc R . P A 1
C2S C 0.1606(6) 0.4924(2) 0.5348(3) 0.060(2) Uani 0.648(12) 1 d DG U P A 1
H2S H 0.160127 0.540835 0.515904 0.072 Uiso 0.648(12) 1 calc R . P A 1
C3S C 0.2234(3) 0.4754(4) 0.5815(3) 0.059(2) Uani 0.648(12) 1 d DG U P A 1
H3S H 0.265922 0.512164 0.594419 0.071 Uiso 0.648(12) 1 calc R . P A 1
C4S C 0.2241(3) 0.4046(5) 0.60913(18) 0.051(2) Uani 0.648(12) 1 d DG U P A 1
H4S H 0.267076 0.392929 0.641007 0.061 Uiso 0.648(12) 1 calc R . P A 1
C5S C 0.1620(5) 0.3508(2) 0.5902(2) 0.051(2) Uani 0.648(12) 1 d DG U P A 1
H5S H 0.162433 0.302363 0.609081 0.061 Uiso 0.648(12) 1 calc R . P A 1
C6S C 0.0991(3) 0.3678(3) 0.5435(3) 0.0533(18) Uani 0.648(12) 1 d DG U P A 1
H6S H 0.056636 0.331033 0.530567 0.064 Uiso 0.648(12) 1 calc R . P A 1
H10A H 0.3359(13) 0.3567(15) 0.1926(11) 0.052(9) Uiso 1 1 d D . . . .
H10B H 0.4150(18) 0.3209(15) 0.2124(15) 0.090(13) Uiso 1 1 d D . . . .
H10C H 0.4107(19) 0.4025(15) 0.2151(16) 0.100(15) Uiso 1 1 d D . . . .

loop_
_atom_site_aniso_label
_atom_site_aniso_U_11
_atom_site_aniso_U_22
_atom_site_aniso_U_33
_atom_site_aniso_U_23
_atom_site_aniso_U_13
_atom_site_aniso_U_12
Fe1 0.0291(2) 0.0335(3) 0.0248(2) 0.00053(15) 0.00718(16) 0.00009(16)
N1 0.0327(11) 0.0364(13) 0.0289(9) -0.0001(9) 0.0053(8) 0.0036(9)
N2 0.0313(10) 0.0315(13) 0.0322(9) -0.0012(9) 0.0049(8) -0.0029(9)
N3 0.0311(10) 0.0358(13) 0.0295(9) 0.0013(9) 0.0061(8) -0.0024(9)
N4 0.0302(10) 0.0351(13) 0.0295(9) 0.0016(9) 0.0056(8) 0.0002(9)
N5 0.0314(11) 0.0274(13) 0.0279(9) 0.0000(8) 0.0071(8) 0.0001(8)
N6 0.0324(10) 0.0352(13) 0.0272(9) 0.0020(9) 0.0092(8) 0.0013(9)
N7 0.0298(10) 0.0349(13) 0.0288(9) -0.0006(9) 0.0074(8) -0.0011(9)
N8 0.0324(10) 0.0378(14) 0.0272(9) -0.0020(9) 0.0059(8) 0.0004(9)
N9 0.0306(10) 0.0356(13) 0.0310(9) 0.0004(9) 0.0064(8) 0.0030(9)
N10 0.0410(13) 0.0468(17) 0.0293(10) 0.0000(10) 0.0109(10) 0.0006(11)
C1 0.0392(14) 0.0426(18) 0.0341(11) -0.0064(12) 0.0047(11) 0.0009(12)
C2 0.0443(15) 0.0435(19) 0.0413(13) -0.0065(13) 0.0033(12) -0.0034(13)
C3 0.0347(13) 0.0407(17) 0.0393(12) -0.0029(12) 0.0040(11) -0.0050(12)
C4 0.0402(14) 0.0415(17) 0.0346(12) 0.0092(12) 0.0051(11) -0.0014(12)
C5 0.0418(14) 0.0433(18) 0.0394(13) 0.0124(13) 0.0044(12) 0.0023(13)
C6 0.0326(13) 0.0401(17) 0.0401(12) 0.0048(12) 0.0045(11) 0.0040(12)
C7 0.0303(13) 0.0367(16) 0.0323(11) 0.0024(11) 0.0055(10) -0.0020(11)
C8 0.0388(14) 0.0409(18) 0.0395(13) 0.0036(12) 0.0115(11) 0.0044(12)
C9 0.0415(15) 0.051(2) 0.0412(13) 0.0011(14) 0.0105(12) 0.0071(14)
C10 0.0344(14) 0.056(2) 0.0388(13) -0.0016(14) 0.0105(11) -0.0065(13)
C11 0.0403(14) 0.0469(19) 0.0388(13) 0.0011(13) 0.0095(11) -0.0110(13)
C12 0.0355(13) 0.0403(17) 0.0391(12) -0.0004(12) 0.0100(11) -0.0017(12)
C13 0.0510(18) 0.080(3) 0.0686(19) -0.0092(19) 0.0339(16) -0.0076(18)
C14 0.0332(13) 0.0248(14) 0.0321(12) -0.0009(10) 0.0087(10) 0.0006(10)
C15 0.0330(13) 0.0363(16) 0.0338(12) -0.0003(11) 0.0102(11) -0.0007(11)
C16 0.0442(15) 0.0437(18) 0.0295(11) 0.0007(11) 0.0127(11) -0.0053(13)
C17 0.0361(13) 0.0358(16) 0.0293(11) 0.0016(11) 0.0056(10) -0.0018(11)
C18 0.0341(13) 0.0274(15) 0.0277(11) 0.0008(10) 0.0049(10) -0.0001(10)
C19 0.0394(13) 0.0366(17) 0.0338(12) 0.0028(11) 0.0106(10) -0.0008(12)
C20 0.0424(15) 0.0370(17) 0.0412(13) -0.0019(12) 0.0141(12) -0.0063(12)
C21 0.0342(13) 0.0408(17) 0.0371(12) -0.0045(12) 0.0104(10) -0.0039(12)
C22 0.0341(13) 0.0414(18) 0.0397(12) -0.0075(12) 0.0068(11) 0.0019(12)
C23 0.0406(15) 0.0355(17) 0.0543(16) -0.0066(14) 0.0023(13) 0.0077(13)
C24 0.0369(14) 0.0381(17) 0.0422(13) 0.0004(13) 0.0025(11) 0.0044(12)
C25 0.0334(13) 0.0372(16) 0.0311(11) 0.0015(11) 0.0066(10) -0.0010(11)
C26 0.0349(14) 0.0391(17) 0.0326(11) -0.0024(11) 0.0073(11) 0.0005(11)
C27 0.0300(13) 0.0411(18) 0.0411(13) 0.0018(12) 0.0080(11) 0.0046(11)
C28 0.0385(14) 0.0392(17) 0.0347(12) 0.0018(12) 0.0041(11) -0.0028(12)
C29 0.0389(14) 0.0379(17) 0.0345(11) -0.0037(12) 0.0089(11) 0.0003(12)
C30 0.0327(13) 0.0406(17) 0.0358(12) -0.0011(12) 0.0087(10) 0.0022(12)
C31 0.0411(15) 0.055(2) 0.0434(13) -0.0044(14) -0.0019(12) 0.0008(14)
B1 0.0313(14) 0.0296(18) 0.0324(13) 0.0009(12) 0.0066(11) 0.0005(12)
B2 0.0332(15) 0.0370(19) 0.0284(12) -0.0005(12) 0.0078(12) 0.0005(12)
C1S 0.080(4) 0.031(5) 0.051(3) -0.003(3) 0.016(3) -0.003(3)
C2S 0.087(6) 0.042(4) 0.054(4) -0.002(3) 0.022(4) -0.016(4)
C3S 0.067(4) 0.052(5) 0.063(6) -0.009(4) 0.026(3) -0.008(4)
C4S 0.062(4) 0.036(5) 0.056(3) -0.016(3) 0.017(3) -0.002(3)
C5S 0.055(6) 0.050(4) 0.050(4) -0.005(3) 0.016(4) -0.003(3)
C6S 0.060(4) 0.038(4) 0.064(5) 0.007(3) 0.019(3) 0.002(3)
C6T 0.054(10) 0.050(7) 0.082(12) -0.003(6) 0.024(7) -0.007(6)
C1T 0.074(7) 0.052(11) 0.071(8) -0.002(7) 0.021(6) -0.014(7)
C2T 0.083(8) 0.051(9) 0.054(6) -0.003(6) 0.020(5) -0.010(6)
C3T 0.088(9) 0.048(7) 0.056(9) 0.014(5) 0.010(6) -0.013(6)
C4T 0.062(6) 0.040(9) 0.061(6) 0.007(6) 0.023(5) -0.009(6)
C5T 0.058(8) 0.037(8) 0.066(8) 0.010(7) 0.032(6) -0.002(6)

loop_
_atom_type_symbol
_atom_type_description
_atom_type_scat_dispersion_real
_atom_type_scat_dispersion_imag
_atom_type_scat_source
C C 0.0181 0.0091 'International Tables Vol C Tables 4.2.6.8 and 6.1.1.4'
H H 0.0000 0.0000 'International Tables Vol C Tables 4.2.6.8 and 6.1.1.4'
B B 0.0090 0.0039 'International Tables Vol C Tables 4.2.6.8 and 6.1.1.4'
Fe Fe -1.1336 3.1974 'International Tables Vol C Tables 4.2.6.8 and 6.1.1.4'
N N 0.0311 0.0180 'International Tables Vol C Tables 4.2.6.8 and 6.1.1.4'

loop_
_geom_angle_atom_site_label_1
_geom_angle_atom_site_label_2
_geom_angle_atom_site_label_3
_geom_angle
_geom_angle_site_symmetry_1
_geom_angle_site_symmetry_3
_geom_angle_publ_flag
N1 Fe1 N10 88.50(9) . . ?
N3 Fe1 N1 85.79(9) . . ?
N3 Fe1 N10 89.65(9) . . ?
N5 Fe1 N1 92.20(8) . . ?
N5 Fe1 N3 91.14(8) . . ?
N5 Fe1 N8 88.52(8) . . ?
N5 Fe1 N10 178.99(9) . . ?
N6 Fe1 N1 177.85(8) . . ?
N6 Fe1 N3 92.82(9) . . ?
N6 Fe1 N5 89.46(8) . . ?
N6 Fe1 N8 89.70(9) . . ?
N6 Fe1 N10 89.86(9) . . ?
N8 Fe1 N1 91.71(9) . . ?
N8 Fe1 N3 177.46(8) . . ?
N8 Fe1 N10 90.72(9) . . ?
N2 N1 Fe1 119.89(16) . . ?
C1 N1 Fe1 133.11(18) . . ?
C1 N1 N2 105.3(2) . . ?
N1 N2 B1 117.1(2) . . ?
C3 N2 N1 109.72(19) . . ?
C3 N2 B1 131.5(2) . . ?
N4 N3 Fe1 119.74(15) . . ?
C4 N3 Fe1 132.71(17) . . ?
C4 N3 N4 106.0(2) . . ?
N3 N4 B1 117.44(19) . . ?
C6 N4 N3 108.92(19) . . ?
C6 N4 B1 132.4(2) . . ?
C14 N5 Fe1 118.30(15) . . ?
C14 N5 C18 120.8(2) . . ?
C18 N5 Fe1 120.79(16) . . ?
N7 N6 Fe1 119.00(15) . . ?
C19 N6 Fe1 135.00(17) . . ?
C19 N6 N7 106.0(2) . . ?
N6 N7 B2 120.01(19) . . ?
C21 N7 N6 109.6(2) . . ?
C21 N7 B2 130.3(2) . . ?
N9 N8 Fe1 120.82(16) . . ?
C22 N8 Fe1 132.67(17) . . ?
C22 N8 N9 105.9(2) . . ?
N8 N9 B2 117.15(19) . . ?
C24 N9 N8 109.1(2) . . ?
C24 N9 B2 132.9(2) . . ?
N1 C1 C2 111.5(2) . . ?
C3 C2 C1 104.3(2) . . ?
N2 C3 C2 109.1(2) . . ?
N3 C4 C5 111.1(2) . . ?
C6 C5 C4 104.3(2) . . ?
N4 C6 C5 109.6(2) . . ?
C8 C7 C12 115.0(2) . . ?
C8 C7 B1 124.4(2) . . ?
C12 C7 B1 119.9(2) . . ?
C9 C8 C7 122.9(3) . . ?
C10 C9 C8 120.6(3) . . ?
C9 C10 C13 121.6(3) . . ?
C11 C10 C9 117.7(2) . . ?
C11 C10 C13 120.6(3) . . ?
C10 C11 C12 120.9(3) . . ?
C11 C12 C7 122.6(3) . . ?
N5 C14 C15 119.3(2) . . ?
N5 C14 B1 119.2(2) . . ?
C15 C14 B1 121.5(2) . . ?
C16 C15 C14 120.8(2) . . ?
C15 C16 C17 118.6(2) . . ?
C16 C17 C18 120.9(2) . . ?
N5 C18 C17 119.4(2) . . ?
N5 C18 B2 117.0(2) . . ?
C17 C18 B2 123.4(2) . . ?
N6 C19 C20 111.2(2) . . ?
C21 C20 C19 104.5(2) . . ?
N7 C21 C20 108.7(2) . . ?
N8 C22 C23 111.5(2) . . ?
C24 C23 C22 104.2(3) . . ?
N9 C24 C23 109.3(2) . . ?
C26 C25 C30 114.8(2) . . ?
C26 C25 B2 123.6(2) . . ?
C30 C25 B2 120.8(2) . . ?
C27 C26 C25 122.5(2) . . ?
C26 C27 C28 121.3(2) . . ?
C27 C28 C31 122.1(2) . . ?
C29 C28 C27 117.6(2) . . ?
C29 C28 C31 120.3(2) . . ?
C30 C29 C28 120.7(2) . . ?
C29 C30 C25 123.0(2) . . ?
N2 B1 C7 111.2(2) . . ?
N2 B1 C14 109.2(2) . . ?
N4 B1 N2 102.06(19) . . ?
N4 B1 C7 114.2(2) . . ?
N4 B1 C14 109.6(2) . . ?
C7 B1 C14 110.24(19) . . ?
N7 B2 N9 106.30(19) . . ?
N7 B2 C18 107.9(2) . . ?
N7 B2 C25 105.7(2) . . ?
N9 B2 C18 104.5(2) . . ?
N9 B2 C25 114.0(2) . . ?
C25 B2 C18 117.8(2) . . ?
C2S C1S C6S 120.0 . . ?
C3S C2S C1S 120.0 . . ?
C2S C3S C4S 120.0 . . ?
C3S C4S C5S 120.0 . . ?
C4S C5S C6S 120.0 . . ?
C5S C6S C1S 120.0 . . ?
C1T C6T C5T 120.0 . . ?
C2T C1T C6T 120.0 . . ?
C3T C2T C1T 120.0 . . ?
C2T C3T C4T 120.0 . . ?
C5T C4T C3T 120.0 . . ?
C4T C5T C6T 120.0 . . ?

loop_
_geom_bond_atom_site_label_1
_geom_bond_atom_site_label_2
_geom_bond_distance
_geom_bond_site_symmetry_2
_geom_bond_publ_flag
Fe1 N1 2.003(2) . ?
Fe1 N3 2.000(2) . ?
Fe1 N5 1.9686(19) . ?
Fe1 N6 1.964(2) . ?
Fe1 N8 1.991(2) . ?
Fe1 N10 2.072(2) . ?
N1 N2 1.372(3) . ?
N1 C1 1.342(3) . ?
N2 C3 1.340(3) . ?
N2 B1 1.579(3) . ?
N3 N4 1.373(3) . ?
N3 C4 1.337(3) . ?
N4 C6 1.348(3) . ?
N4 B1 1.564(3) . ?
N5 C14 1.365(3) . ?
N5 C18 1.366(3) . ?
N6 N7 1.367(3) . ?
N6 C19 1.342(3) . ?
N7 C21 1.351(3) . ?
N7 B2 1.565(4) . ?
N8 N9 1.372(3) . ?
N8 C22 1.341(3) . ?
N9 C24 1.349(3) . ?
N9 B2 1.572(3) . ?
C1 C2 1.385(4) . ?
C2 C3 1.374(4) . ?
C4 C5 1.394(4) . ?
C5 C6 1.366(4) . ?
C7 C8 1.397(4) . ?
C7 C12 1.402(4) . ?
C7 B1 1.615(3) . ?
C8 C9 1.395(4) . ?
C9 C10 1.390(4) . ?
C10 C11 1.387(4) . ?
C10 C13 1.506(3) . ?
C11 C12 1.394(3) . ?
C14 C15 1.399(3) . ?
C14 B1 1.623(4) . ?
C15 C16 1.375(3) . ?
C16 C17 1.376(3) . ?
C17 C18 1.391(3) . ?
C18 B2 1.632(4) . ?
C19 C20 1.389(3) . ?
C20 C21 1.381(4) . ?
C22 C23 1.386(4) . ?
C23 C24 1.380(4) . ?
C25 C26 1.404(3) . ?
C25 C30 1.407(3) . ?
C25 B2 1.617(4) . ?
C26 C27 1.383(4) . ?
C27 C28 1.390(4) . ?
C28 C29 1.390(3) . ?
C28 C31 1.501(3) . ?
C29 C30 1.385(3) . ?
C1S C2S 1.3900 . ?
C1S C6S 1.3900 . ?
C2S C3S 1.3900 . ?
C3S C4S 1.3900 . ?
C4S C5S 1.3900 . ?
C5S C6S 1.3900 . ?
C6T C1T 1.3900 . ?
C6T C5T 1.3900 . ?
C1T C2T 1.3900 . ?
C2T C3T 1.3900 . ?
C3T C4T 1.3900 . ?
C4T C5T 1.3900 . ?
